data_4345219
loop_
_publ_author_name
'Martin, Nicolas P.'
'M\"arz, Juliane'
'Volkringer, Christophe'
'Henry, Natacha'
'Hennig, Christoph'
'Ikeda-Ohno, Atsushi'
'Loiseau, Thierry'

_publ_section_title
;
 Synthesis of Coordination Polymers of Tetravalent Actinides (Uranium and
 Neptunium) with a Phthalate or Mellitate Ligand in an Aqueous Medium.
;
_journal_issue 5
_journal_name_full 'Inorganic chemistry'
_journal_page_first 2902
_journal_page_last 2913
_journal_paper_doi 10.1021/acs.inorgchem.6b02962
_journal_volume 56
_journal_year 2017
_chemical_formula_moiety '2(U1 4+)2(O1 2-)2(C8 O4 H4 2-)2(H2 O1), H2 O1'
_chemical_formula_sum 'C16 H12 O13 U2'
_chemical_formula_weight 888.32
_space_group_crystal_system triclinic
_space_group_IT_number 2
_space_group_name_Hall '-P 1'
_space_group_name_H-M_alt 'P -1'
_symmetry_space_group_name_Hall '-P 1'
_symmetry_space_group_name_H-M 'P -1'
_atom_sites_solution_hydrogens mixed
_audit_creation_date 2016-01-18
_audit_creation_method
;
Olex2 1.2
(compiled 2015.01.26 svn.r3150 for OlexSys, GUI svn.r4998)
;
_cell_angle_alpha 77.492(6)
_cell_angle_beta 86.775(5)
_cell_angle_gamma 83.487(5)
_cell_formula_units_Z 2
_cell_length_a 7.8178(7)
_cell_length_b 9.5870(9)
_cell_length_c 13.2310(13)
_cell_measurement_reflns_used 6113
_cell_measurement_temperature 299.82
_cell_measurement_theta_max 26.159
_cell_measurement_theta_min 2.411
_cell_volume 961.36(16)
_computing_cell_refinement 'SAINT v8.34A (Bruker, 2013)'
_computing_data_reduction 'SAINT v8.34A (Bruker, 2013)'
_computing_molecular_graphics 'Olex2 (Dolomanov et al., 2009)'
_computing_publication_material 'Olex2 (Dolomanov et al., 2009)'
_computing_structure_refinement 'XL (Sheldrick, 2008)'
_diffrn_ambient_temperature 299.82
_diffrn_detector 'Bruker APEX2 area detector'
_diffrn_detector_area_resol_mean 7.9
_diffrn_detector_type 'CCD area detector'
_diffrn_measured_fraction_theta_full 0.998
_diffrn_measured_fraction_theta_max 0.998
_diffrn_measurement_device 'three-circle diffractometer'
_diffrn_measurement_device_type 'Bruker APEX-II CCD'
_diffrn_measurement_method '\f and \w scans'
_diffrn_radiation_monochromator 'mirror optics'
_diffrn_radiation_probe x-ray
_diffrn_radiation_type MoK\a
_diffrn_radiation_wavelength 0.71073
_diffrn_reflns_av_R_equivalents 0.0581
_diffrn_reflns_av_unetI/netI 0.0448
_diffrn_reflns_Laue_measured_fraction_full 0.998
_diffrn_reflns_Laue_measured_fraction_max 0.998
_diffrn_reflns_limit_h_max 9
_diffrn_reflns_limit_h_min -9
_diffrn_reflns_limit_k_max 11
_diffrn_reflns_limit_k_min -11
_diffrn_reflns_limit_l_max 16
_diffrn_reflns_limit_l_min -16
_diffrn_reflns_number 24286
_diffrn_reflns_point_group_measured_fraction_full 0.998
_diffrn_reflns_point_group_measured_fraction_max 0.998
_diffrn_reflns_theta_full 26.000
_diffrn_reflns_theta_max 26.390
_diffrn_reflns_theta_min 1.577
_diffrn_source 'microfocus sealed X-ray tube'
_diffrn_source_type 'Incoatec I\ms'
_diffrn_standards_number 0
_exptl_absorpt_coefficient_mu 16.896
_exptl_absorpt_correction_T_max 0.7454
_exptl_absorpt_correction_T_min 0.6233
_exptl_absorpt_correction_type multi-scan
_exptl_absorpt_process_details
;
SADABS-2014/5 (Bruker,2014/5) was used for absorption correction.
wR2(int) was 0.0778 before and 0.0577 after correction.
The Ratio of minimum to maximum transmission is 0.8362.
The \l/2 correction factor is 0.00150.
;
_exptl_crystal_colour green
_exptl_crystal_colour_primary green
_exptl_crystal_density_diffrn 3.069
_exptl_crystal_description plate
_exptl_crystal_F_000 792
_exptl_crystal_size_max 0.138
_exptl_crystal_size_mid 0.06
_exptl_crystal_size_min 0.056
_refine_diff_density_max 1.132
_refine_diff_density_min -1.029
_refine_diff_density_rms 0.218
_refine_ls_extinction_method none
_refine_ls_goodness_of_fit_ref 1.026
_refine_ls_hydrogen_treatment constr
_refine_ls_matrix_type full
_refine_ls_number_parameters 282
_refine_ls_number_reflns 3929
_refine_ls_number_restraints 0
_refine_ls_restrained_S_all 1.026
_refine_ls_R_factor_all 0.0395
_refine_ls_R_factor_gt 0.0253
_refine_ls_shift/su_max 0.002
_refine_ls_shift/su_mean 0.000
_refine_ls_structure_factor_coef Fsqd
_refine_ls_weighting_details 'w=1/[\s^2^(Fo^2^)+(0.0199P)^2^+0.3620P] where P=(Fo^2^+2Fc^2^)/3'
_refine_ls_weighting_scheme calc
_refine_ls_wR_factor_gt 0.0481
_refine_ls_wR_factor_ref 0.0529
_reflns_Friedel_coverage 0.000
_reflns_number_gt 3122
_reflns_number_total 3929
_reflns_threshold_expression 'I > 2\s(I)'
_cod_data_source_file ic6b02962_si_001.cif
_cod_data_source_block nm669_a
_cod_depositor_comments 'Adding full bibliography for 4345219.cif.'
_cod_database_code 4345219
_shelx_space_group_comment
;
The symmetry employed for this shelxl refinement is uniquely defined
by the following loop, which should always be used as a source of
symmetry information in preference to the above space-group names.
They are only intended as comments.
;
_olex2_refinement_description
;
1. Fixed Uiso
 At 1.2 times of:
  All C(H) groups
 At 1.5 times of:
  All O(H,H) groups
2.a Rotating group:
 O2W(H2WA,H2WB), O1W(H1WA,H1WB)
2.b Aromatic/amide H refined with riding coordinates:
 C3A(H3A), C4A(H4A), C6A(H6A), C5A(H5A), C5B(H5B), C4B(H4B), C6B(H6B), C3B(H3B)
;
_shelx_shelxl_version_number 2014/7
_olex2_submission_special_instructions 'No special instructions were received'

loop_
_space_group_symop_operation_xyz
'x, y, z'
'-x, -y, -z'

loop_
_atom_site_label
_atom_site_type_symbol
_atom_site_fract_x
_atom_site_fract_y
_atom_site_fract_z
_atom_site_U_iso_or_equiv
_atom_site_adp_type
_atom_site_occupancy
_atom_site_site_symmetry_order
_atom_site_calc_flag
_atom_site_refinement_flags_posn
U1 U 0.64327(3) 0.82901(2) 0.52124(2) 0.01109(7) Uani 1 1 d .
U2 U 0.13574(3) 0.88205(2) 0.42391(2) 0.01230(7) Uani 1 1 d .
O2 O 0.3800(5) 0.9220(4) 0.4781(3) 0.0130(9) Uani 1 1 d .
O71A O 0.5895(6) 0.8385(5) 0.6947(3) 0.0227(11) Uani 1 1 d .
O2W O 0.8305(6) 0.6164(5) 0.6379(4) 0.0256(12) Uani 1 1 d .
H2WA H 0.8255 0.6253 0.7033 0.038 Uiso 1 1 d GR
H2WB H 0.9400 0.6145 0.6163 0.038 Uiso 1 1 d GR
O81B O 0.8173(5) 0.3196(5) 0.4300(3) 0.0187(11) Uani 1 1 d .
O72A O 0.7002(6) 1.0205(5) 0.7372(3) 0.0248(12) Uani 1 1 d .
O81A O 0.3169(6) 1.0698(5) 0.6609(3) 0.0181(11) Uani 1 1 d .
O72B O 0.9798(7) 0.7069(5) 0.3707(4) 0.0407(15) Uani 1 1 d .
O82B O 0.5339(6) 0.3667(5) 0.4059(4) 0.0268(12) Uani 1 1 d .
O82A O 0.0631(6) 0.9894(5) 0.7135(4) 0.0261(12) Uani 1 1 d .
C7A C 0.5960(8) 0.9304(8) 0.7515(5) 0.0180(15) Uani 1 1 d .
C8A C 0.2186(9) 1.0039(7) 0.7280(5) 0.0176(15) Uani 1 1 d .
O1W O 0.3319(7) 0.6749(5) 0.3618(4) 0.0378(14) Uani 1 1 d .
H1WA H 0.3583 0.5913 0.3984 0.057 Uiso 1 1 d GR
H1WB H 0.3790 0.6808 0.3016 0.057 Uiso 1 1 d GR
C2B C 0.7292(8) 0.4742(7) 0.2752(5) 0.0183(15) Uani 1 1 d .
O1 O 0.9009(5) 0.8969(4) 0.5310(3) 0.0135(10) Uani 1 1 d .
C1A C 0.4708(8) 0.9118(7) 0.8424(5) 0.0170(15) Uani 1 1 d .
O3W O 0.9178(9) 0.7191(8) 0.8151(6) 0.082(2) Uani 1 1 d .
O71B O 0.7224(8) 0.6387(5) 0.4289(4) 0.0353(14) Uani 1 1 d .
C1B C 0.8251(8) 0.5902(7) 0.2691(5) 0.0151(14) Uani 1 1 d .
C3A C 0.1848(9) 0.9133(7) 0.9187(5) 0.0235(17) Uani 1 1 d .
H3A H 0.0663 0.9343 0.9123 0.028 Uiso 1 1 calc R
C4A C 0.2513(10) 0.8556(8) 1.0150(6) 0.0320(19) Uani 1 1 d .
H4A H 0.1778 0.8383 1.0731 0.038 Uiso 1 1 calc R
C6A C 0.5363(9) 0.8538(7) 0.9387(5) 0.0232(17) Uani 1 1 d .
H6A H 0.6548 0.8347 0.9460 0.028 Uiso 1 1 calc R
C7B C 0.8456(9) 0.6477(7) 0.3618(6) 0.0223(17) Uani 1 1 d .
C8B C 0.6874(9) 0.3806(7) 0.3790(5) 0.0186(15) Uani 1 1 d .
C5A C 0.4262(10) 0.8237(8) 1.0250(6) 0.0316(19) Uani 1 1 d .
H5A H 0.4709 0.7819 1.0895 0.038 Uiso 1 1 calc R
C2A C 0.2923(8) 0.9404(7) 0.8311(5) 0.0159(15) Uani 1 1 d .
C5B C 0.8508(11) 0.6154(9) 0.0854(6) 0.042(2) Uani 1 1 d .
H5B H 0.8976 0.6586 0.0216 0.051 Uiso 1 1 calc R
C4B C 0.7452(12) 0.5074(9) 0.0913(6) 0.043(2) Uani 1 1 d .
H4B H 0.7143 0.4825 0.0312 0.052 Uiso 1 1 calc R
C6B C 0.8864(9) 0.6585(8) 0.1731(6) 0.0295(18) Uani 1 1 d .
H6B H 0.9525 0.7346 0.1682 0.035 Uiso 1 1 calc R
C3B C 0.6862(10) 0.4372(8) 0.1862(6) 0.031(2) Uani 1 1 d .
H3B H 0.6162 0.3638 0.1902 0.037 Uiso 1 1 calc R

loop_
_atom_site_aniso_label
_atom_site_aniso_U_11
_atom_site_aniso_U_22
_atom_site_aniso_U_33
_atom_site_aniso_U_23
_atom_site_aniso_U_13
_atom_site_aniso_U_12
U1 0.00618(13) 0.00946(14) 0.01751(15) -0.00264(11) 0.00058(10) -0.00123(9)
U2 0.00644(13) 0.01139(14) 0.01963(15) -0.00422(11) 0.00015(10) -0.00177(10)
O2 0.006(2) 0.013(2) 0.020(3) -0.0042(19) 0.0012(18) -0.0012(17)
O71A 0.031(3) 0.019(3) 0.018(3) -0.007(2) 0.004(2) 0.004(2)
O2W 0.020(3) 0.028(3) 0.025(3) 0.001(2) -0.003(2) 0.000(2)
O81B 0.008(2) 0.013(2) 0.031(3) 0.003(2) 0.002(2) -0.0002(18)
O72A 0.016(3) 0.041(3) 0.019(3) -0.005(2) 0.002(2) -0.013(2)
O81A 0.015(3) 0.022(3) 0.014(3) 0.004(2) 0.0030(19) 0.000(2)
O72B 0.030(3) 0.026(3) 0.073(4) -0.019(3) -0.026(3) -0.004(2)
O82B 0.015(3) 0.012(3) 0.046(3) 0.009(2) -0.002(2) -0.001(2)
O82A 0.012(3) 0.035(3) 0.027(3) 0.005(2) -0.006(2) -0.005(2)
C7A 0.013(4) 0.026(4) 0.011(4) 0.001(3) -0.001(3) 0.009(3)
C8A 0.019(4) 0.016(4) 0.018(4) -0.007(3) 0.003(3) 0.005(3)
O1W 0.040(4) 0.025(3) 0.043(4) -0.008(3) 0.013(3) 0.011(3)
C2B 0.016(4) 0.015(4) 0.024(4) -0.008(3) 0.001(3) 0.002(3)
O1 0.007(2) 0.010(2) 0.024(3) -0.005(2) 0.0046(18) -0.0037(17)
C1A 0.017(4) 0.016(4) 0.019(4) -0.006(3) 0.006(3) -0.004(3)
O3W 0.060(5) 0.098(6) 0.084(6) -0.020(5) -0.012(4) 0.015(4)
O71B 0.065(4) 0.021(3) 0.020(3) -0.008(2) 0.014(3) -0.006(3)
C1B 0.012(3) 0.014(4) 0.020(4) -0.007(3) 0.004(3) -0.003(3)
C3A 0.017(4) 0.027(4) 0.024(4) -0.003(3) 0.003(3) 0.001(3)
C4A 0.030(5) 0.041(5) 0.020(4) 0.000(4) 0.015(3) -0.002(4)
C6A 0.020(4) 0.029(4) 0.018(4) 0.002(3) -0.003(3) -0.005(3)
C7B 0.020(4) 0.009(4) 0.036(5) 0.000(3) -0.008(3) 0.002(3)
C8B 0.017(4) 0.014(4) 0.024(4) -0.003(3) -0.002(3) -0.005(3)
C5A 0.034(5) 0.035(5) 0.023(4) -0.001(4) -0.006(4) -0.003(4)
C2A 0.017(4) 0.019(4) 0.011(4) 0.000(3) -0.002(3) -0.005(3)
C5B 0.054(6) 0.046(6) 0.014(4) 0.009(4) 0.003(4) 0.014(5)
C4B 0.070(7) 0.038(5) 0.022(5) -0.009(4) -0.016(4) 0.006(5)
C6B 0.024(4) 0.026(4) 0.036(5) 0.000(4) 0.009(3) -0.009(3)
C3B 0.052(6) 0.017(4) 0.027(5) -0.005(3) -0.017(4) -0.006(4)

loop_
_atom_type_symbol
_atom_type_description
_atom_type_scat_dispersion_real
_atom_type_scat_dispersion_imag
_atom_type_scat_source
C C 0.0033 0.0016 'International Tables Vol C Tables 4.2.6.8 and 6.1.1.4'
H H 0.0000 0.0000 'International Tables Vol C Tables 4.2.6.8 and 6.1.1.4'
O O 0.0106 0.0060 'International Tables Vol C Tables 4.2.6.8 and 6.1.1.4'
U U -9.6767 9.6646 'International Tables Vol C Tables 4.2.6.8 and 6.1.1.4'

loop_
_geom_angle_atom_site_label_1
_geom_angle_atom_site_label_2
_geom_angle_atom_site_label_3
_geom_angle
_geom_angle_site_symmetry_1
_geom_angle_site_symmetry_3
U1 U1 U2 113.031(11) 2_676 1_655
U2 U1 U1 69.320(10) 2_676 2_676
U2 U1 U2 58.153(8) 2_676 1_655
O2 U1 U1 37.48(11) . 2_676
O2 U1 U1 34.35(9) 2_676 2_676
O2 U1 U2 84.70(10) 2_676 1_655
O2 U1 U2 139.32(11) . 1_655
O2 U1 U2 35.02(9) 2_676 2_676
O2 U1 U2 106.77(11) . 2_676
O2 U1 O2 71.83(16) . 2_676
O2 U1 O71A 92.76(16) . .
O2 U1 O2W 128.72(14) 2_676 .
O2 U1 O2W 145.42(15) . .
O2 U1 O81A 78.20(15) . 2_676
O2 U1 O81A 79.09(15) 2_676 2_676
O2 U1 O82B 76.32(15) . 2_666
O2 U1 O82B 134.31(15) 2_676 2_666
O2 U1 O1 140.07(15) . .
O2 U1 O71B 148.61(15) 2_676 .
O2 U1 O71B 107.53(18) . .
O71A U1 U1 82.61(11) . 2_676
O71A U1 U2 113.52(12) . 1_655
O71A U1 U2 71.65(11) . 2_676
O71A U1 O2 75.78(15) . 2_676
O71A U1 O2W 70.67(16) . .
O71A U1 O81A 154.84(16) . 2_676
O71A U1 O82B 73.93(17) . 2_666
O71A U1 O71B 134.74(16) . .
O2W U1 U1 152.82(11) . 2_676
O2W U1 U2 96.73(10) . 2_676
O2W U1 U2 74.86(10) . 1_655
O81A U1 U1 75.96(11) 2_676 2_676
O81A U1 U2 64.76(10) 2_676 1_655
O81A U1 U2 88.37(11) 2_676 2_676
O81A U1 O2W 128.41(15) 2_676 .
O81A U1 O82B 125.12(16) 2_676 2_666
O81A U1 O71B 70.32(16) 2_676 .
O82B U1 U1 107.88(11) 2_666 2_676
O82B U1 U2 145.53(12) 2_666 2_676
O82B U1 U2 139.00(11) 2_666 1_655
O82B U1 O2W 70.04(14) 2_666 .
O1 U1 U1 103.69(11) . 2_676
O1 U1 U2 25.65(11) . 1_655
O1 U1 U2 37.06(11) . 2_676
O1 U1 O2 70.03(14) . 2_676
O1 U1 O71A 89.08(16) . .
O1 U1 O2W 71.77(15) . .
O1 U1 O81A 83.43(15) . 2_676
O1 U1 O82B 141.50(15) . 2_666
O1 U1 O71B 98.95(18) . .
O71B U1 U1 136.52(13) . 2_676
O71B U1 U2 134.33(13) . 2_676
O71B U1 U2 76.18(13) . 1_655
O71B U1 O2W 69.93(16) . .
O71B U1 O82B 72.42(17) . 2_666
U1 U2 U1 121.847(9) 2_676 1_455
U1 U2 U2 66.245(9) 2_676 2_576
U2 U2 U1 55.602(8) 2_576 1_455
O2 U2 U1 141.46(11) . 1_455
O2 U2 U1 38.74(11) . 2_676
O2 U2 U2 94.88(11) . 2_576
O2 U2 O81B 78.81(14) . 2_666
O2 U2 O72A 75.82(15) . 2_676
O2 U2 O72B 145.21(17) . 1_455
O2 U2 O82A 134.96(15) . 2_576
O2 U2 O1W 81.80(16) . .
O2 U2 O1 117.31(15) . 1_455
O2 U2 O1 71.80(15) . 2_676
O81B U2 U1 106.54(10) 2_666 2_676
O81B U2 U1 79.80(10) 2_666 1_455
O81B U2 U2 94.93(11) 2_666 2_576
O81B U2 O72A 135.72(15) 2_666 2_676
O81B U2 O82A 146.09(15) 2_666 2_576
O81B U2 O1W 71.13(15) 2_666 .
O72A U2 U1 139.13(10) 2_676 1_455
O72A U2 U1 73.60(11) 2_676 2_676
O72A U2 U2 122.71(12) 2_676 2_576
O72A U2 O1W 69.80(16) 2_676 .
O72B U2 U1 174.01(13) 1_455 2_676
O72B U2 U1 58.51(14) 1_455 1_455
O72B U2 U2 113.79(14) 1_455 2_576
O72B U2 O81B 79.44(16) 1_455 2_666
O72B U2 O72A 102.24(18) 1_455 2_676
O72B U2 O82A 71.67(16) 1_455 2_576
O72B U2 O1W 65.57(18) 1_455 .
O82A U2 U1 70.22(11) 2_576 1_455
O82A U2 U1 102.62(11) 2_576 2_676
O82A U2 U2 81.23(12) 2_576 2_576
O82A U2 O72A 69.40(15) 2_576 2_676
O82A U2 O1W 110.73(17) 2_576 .
O1W U2 U1 115.98(12) . 2_676
O1W U2 U1 120.38(12) . 1_455
O1W U2 U2 166.03(12) . 2_576
O1 U2 U1 35.18(10) 2_676 2_676
O1 U2 U1 99.49(10) 1_455 2_676
O1 U2 U1 24.91(10) 1_455 1_455
O1 U2 U1 88.40(10) 2_676 1_455
O1 U2 U2 34.51(10) 2_676 2_576
O1 U2 U2 35.21(10) 1_455 2_576
O1 U2 O81B 113.99(15) 2_676 2_666
O1 U2 O81B 74.23(15) 1_455 2_666
O1 U2 O72A 91.61(15) 2_676 2_676
O1 U2 O72A 150.03(16) 1_455 2_676
O1 U2 O72B 142.53(16) 2_676 1_455
O1 U2 O72B 81.95(17) 1_455 1_455
O1 U2 O82A 84.32(15) 1_455 2_576
O1 U2 O82A 81.33(15) 2_676 2_576
O1 U2 O1W 135.82(15) 1_455 .
O1 U2 O1W 150.92(16) 2_676 .
O1 U2 O1 69.72(16) 1_455 2_676
U1 O2 U1 108.17(16) . 2_676
U2 O2 U1 106.24(16) . 2_676
U2 O2 U1 145.4(2) . .
C7A O71A U1 136.9(4) . .
U1 O2W H2WA 111.2 . .
U1 O2W H2WB 110.6 . .
H2WA O2W H2WB 107.8 . .
C8B O81B U2 134.5(4) . 2_666
C7A O72A U2 128.8(4) . 2_676
C8A O81A U1 144.7(4) . 2_676
C7B O72B U2 154.2(5) . 1_655
C8B O82B U1 137.8(4) . 2_666
C8A O82A U2 131.1(4) . 2_576
O71A C7A C1A 113.3(6) . .
O72A C7A O71A 124.1(6) . .
O72A C7A C1A 122.5(6) . .
O81A C8A O82A 124.3(6) . .
O81A C8A C2A 116.6(6) . .
O82A C8A C2A 119.1(6) . .
U2 O1W H1WA 125.4 . .
U2 O1W H1WB 125.1 . .
H1WA O1W H1WB 109.5 . .
C1B C2B C8B 120.4(6) . .
C3B C2B C1B 119.7(7) . .
C3B C2B C8B 119.6(6) . .
U1 O1 U2 129.43(19) . 1_655
U1 O1 U2 107.76(17) . 2_676
U2 O1 U2 110.28(16) 1_655 2_676
C6A C1A C7A 117.4(6) . .
C6A C1A C2A 119.9(6) . .
C2A C1A C7A 122.4(6) . .
C7B O71B U1 120.6(4) . .
C2B C1B C7B 120.3(6) . .
C6B C1B C2B 118.9(6) . .
C6B C1B C7B 120.5(6) . .
C4A C3A H3A 119.5 . .
C4A C3A C2A 120.9(7) . .
C2A C3A H3A 119.5 . .
C3A C4A H4A 120.1 . .
C5A C4A C3A 119.9(7) . .
C5A C4A H4A 120.1 . .
C1A C6A H6A 119.8 . .
C1A C6A C5A 120.3(7) . .
C5A C6A H6A 119.8 . .
O72B C7B C1B 120.1(7) . .
O71B C7B O72B 122.8(7) . .
O71B C7B C1B 117.0(6) . .
O81B C8B C2B 114.7(6) . .
O82B C8B O81B 126.0(6) . .
O82B C8B C2B 119.3(6) . .
C4A C5A C6A 120.0(7) . .
C4A C5A H5A 120.0 . .
C6A C5A H5A 120.0 . .
C1A C2A C8A 120.9(6) . .
C3A C2A C8A 120.2(6) . .
C3A C2A C1A 118.8(6) . .
C4B C5B H5B 120.0 . .
C6B C5B H5B 120.0 . .
C6B C5B C4B 120.0(7) . .
C5B C4B H4B 120.1 . .
C3B C4B C5B 119.7(7) . .
C3B C4B H4B 120.1 . .
C1B C6B H6B 119.6 . .
C5B C6B C1B 120.7(7) . .
C5B C6B H6B 119.6 . .
C2B C3B C4B 120.6(7) . .
C2B C3B H3B 119.7 . .
C4B C3B H3B 119.7 . .

loop_
_geom_bond_atom_site_label_1
_geom_bond_atom_site_label_2
_geom_bond_distance
_geom_bond_site_symmetry_2
U1 U1 3.7094(5) 2_676
U1 U2 3.6445(4) 2_676
U1 U2 4.0426(5) 1_655
U1 O2 2.203(4) .
U1 O2 2.376(4) 2_676
U1 O71A 2.329(4) .
U1 O2W 2.626(4) .
U1 O81A 2.411(4) 2_676
U1 O82B 2.454(4) 2_666
U1 O1 2.205(4) .
U1 O71B 2.414(5) .
U2 U1 4.0426(5) 1_455
U2 U1 3.6445(4) 2_676
U2 U2 3.7519(6) 2_576
U2 O2 2.178(4) .
U2 O81B 2.431(4) 2_666
U2 O72A 2.483(5) 2_676
U2 O72B 2.424(5) 1_455
U2 O82A 2.480(4) 2_576
U2 O1W 2.616(5) .
U2 O1 2.306(4) 2_676
U2 O1 2.266(4) 1_455
O2 U1 2.376(4) 2_676
O71A C7A 1.282(8) .
O2W H2WA 0.8867 .
O2W H2WB 0.8862 .
O81B U2 2.431(4) 2_666
O81B C8B 1.265(7) .
O72A U2 2.483(5) 2_676
O72A C7A 1.232(8) .
O81A U1 2.411(4) 2_676
O81A C8A 1.253(8) .
O72B U2 2.424(5) 1_655
O72B C7B 1.270(8) .
O82B U1 2.455(4) 2_666
O82B C8B 1.246(8) .
O82A U2 2.480(4) 2_576
O82A C8A 1.270(8) .
C7A C1A 1.501(9) .
C8A C2A 1.487(9) .
O1W H1WA 0.8518 .
O1W H1WB 0.8522 .
C2B C1B 1.396(9) .
C2B C8B 1.510(9) .
C2B C3B 1.370(9) .
O1 U2 2.266(4) 1_655
O1 U2 2.306(4) 2_676
C1A C6A 1.378(9) .
C1A C2A 1.402(9) .
O71B C7B 1.270(9) .
C1B C7B 1.473(9) .
C1B C6B 1.383(9) .
C3A H3A 0.9300 .
C3A C4A 1.380(9) .
C3A C2A 1.387(9) .
C4A H4A 0.9300 .
C4A C5A 1.375(10) .
C6A H6A 0.9300 .
C6A C5A 1.389(10) .
C5A H5A 0.9300 .
C5B H5B 0.9300 .
C5B C4B 1.381(11) .
C5B C6B 1.366(10) .
C4B H4B 0.9300 .
C4B C3B 1.372(11) .
C6B H6B 0.9300 .
C3B H3B 0.9300 .

loop_
_geom_torsion_atom_site_label_1
_geom_torsion_atom_site_label_2
_geom_torsion_atom_site_label_3
_geom_torsion_atom_site_label_4
_geom_torsion
_geom_torsion_site_symmetry_1
U1 O71A C7A O72A -32.3(10) .
U1 O71A C7A C1A 151.5(5) .
U1 O81A C8A O82A -14.6(12) 2_676
U1 O81A C8A C2A 165.7(5) 2_676
U1 O82B C8B O81B -45.9(11) 2_666
U1 O82B C8B C2B 132.2(6) 2_666
U1 O71B C7B O72B 35.0(9) .
U1 O71B C7B C1B -143.0(5) .
U2 O81B C8B O82B 15.3(11) 2_666
U2 O81B C8B C2B -162.8(4) 2_666
U2 O72A C7A O71A 21.9(9) 2_676
U2 O72A C7A C1A -162.3(4) 2_676
U2 O72B C7B O71B -33.1(15) 1_655
U2 O72B C7B C1B 144.8(9) 1_655
U2 O82A C8A O81A -15.9(10) 2_576
U2 O82A C8A C2A 163.7(4) 2_576
O71A C7A C1A C6A 106.0(7) .
O71A C7A C1A C2A -68.8(8) .
O72A C7A C1A C6A -70.2(9) .
O72A C7A C1A C2A 114.9(8) .
O81A C8A C2A C1A -21.3(9) .
O81A C8A C2A C3A 156.4(6) .
O82A C8A C2A C1A 159.1(6) .
O82A C8A C2A C3A -23.3(10) .
C7A C1A C6A C5A -175.1(7) .
C7A C1A C2A C8A -5.7(10) .
C7A C1A C2A C3A 176.6(6) .
C2B C1B C7B O72B 151.0(6) .
C2B C1B C7B O71B -31.0(9) .
C2B C1B C6B C5B 1.3(11) .
C1A C6A C5A C4A -1.9(11) .
C1B C2B C8B O81B -59.4(9) .
C1B C2B C8B O82B 122.4(7) .
C1B C2B C3B C4B 4.0(11) .
C3A C4A C5A C6A 2.1(12) .
C4A C3A C2A C8A -179.4(6) .
C4A C3A C2A C1A -1.7(11) .
C6A C1A C2A C8A 179.6(6) .
C6A C1A C2A C3A 1.9(10) .
C7B C1B C6B C5B -172.5(7) .
C8B C2B C1B C7B -17.1(9) .
C8B C2B C1B C6B 169.0(6) .
C8B C2B C3B C4B -170.1(7) .
C2A C1A C6A C5A -0.1(10) .
C2A C3A C4A C5A -0.3(12) .
C5B C4B C3B C2B 0.8(13) .
C4B C5B C6B C1B 3.4(12) .
C6B C1B C7B O72B -35.2(10) .
C6B C1B C7B O71B 142.8(7) .
C6B C5B C4B C3B -4.5(13) .
C3B C2B C1B C7B 168.9(6) .
C3B C2B C1B C6B -5.0(10) .
C3B C2B C8B O81B 114.7(7) .
C3B C2B C8B O82B -63.6(9) .
